data_9015106
loop_
_publ_author_name
'Moore, P. B.'
'Kampf, A. R.'

_publ_section_title
;
 Beraunite: Refinement, comparative crystal chemistry, and selected bond valences
;
_journal_name_full 'Zeitschrift fur Kristallographie'
_journal_page_first 263
_journal_page_last 281
_journal_paper_doi 10.1524/zkri.1992.201.3-4.263
_journal_volume 201
_journal_year 1992
_chemical_compound_source 'Campanian age marls of Mullica Hill, New Jersey, USA'
_chemical_formula_sum 'Fe6 H17 O27 P4'
_chemical_name_mineral Beraunite
_space_group_IT_number 15
_symmetry_space_group_name_Hall '-C 2yc'
_symmetry_space_group_name_H-M 'C 1 2/c 1'
_cell_angle_alpha 90
_cell_angle_beta 93.34
_cell_angle_gamma 90
_cell_formula_units_Z 4
_cell_length_a 20.953
_cell_length_b 5.171
_cell_length_c 19.266
_cell_volume 2083.886
_database_code_amcsd 0019158
_exptl_crystal_density_diffrn 2.894
_cod_original_formula_sum 'Fe6 O27 H17 P4'
_cod_database_code 9015106

loop_
_space_group_symop_operation_xyz
x,y,z
1/2+x,1/2+y,z
x,-y,1/2+z
1/2+x,1/2-y,1/2+z
-x,y,1/2-z
1/2-x,1/2+y,1/2-z
-x,-y,-z
1/2-x,1/2-y,-z

loop_
_atom_site_label
_atom_site_fract_x
_atom_site_fract_y
_atom_site_fract_z
_atom_site_U_iso_or_equiv
_atom_site_type_symbol
_atom_site_attached_hydrogens
Fe(1) 0.00000 0.00000 0.00000 0.00925 Fe 0
Fe(2) 0.25000 0.25000 0.00000 0.00861 Fe 0
Fe(3) 0.04430 0.28470 0.17278 0.00785 Fe 0
Fe(4) 0.10813 0.03890 0.41529 0.00811 Fe 0
O-OH(1) 0.00740 0.04050 0.39130 0.00988 O 0
H-OH(1) 0.00200 0.89000 0.37900 0.01013 H 0
O-OH(2) 0.19260 0.02190 0.46200 0.01343 O 0
H-OH(2) 0.19400 0.10000 0.48100 0.01267 H 0
H-OH(3) 0.00000 -0.10000 0.25000 ? H 0
O-OH(3) 0.00000 0.11420 0.25000 0.01140 O 0
OW(1) 0.38410 0.49150 0.31920 0.02394 O 0
HW(1a) 0.38600 0.38000 0.31300 0.02280 H 0
HW(1b) 0.37900 0.50000 0.29100 ? H 0
OW(2) 0.24720 0.08570 0.09880 0.01748 O 0
HW(2a) 0.24300 0.19000 0.13400 0.01646 H 0
HW(2b) 0.28600 0.02000 0.10800 0.01646 H 0
OW(3) 0.23180 0.36390 0.21650 0.03926 O 0
HW(3a) 0.20600 0.40000 0.21100 0.03673 H 0
HW(3b) 0.23000 0.29000 0.22500 ? H 0
P(1) 0.10518 0.47430 0.02374 0.00646 P 0
O(1) 0.17790 0.48370 0.01610 0.00937 O 0
O(2) 0.42450 0.25150 0.01990 0.00963 O 0
O(3) 0.42340 0.23270 0.50390 0.01039 O 0
O(4) 0.09060 0.44180 0.10000 0.01381 O 0
P(2) 0.40726 0.04656 0.18157 0.00760 P 0
O(5) 0.47880 0.05250 0.16670 0.01039 O 0
O(6) 0.10040 0.49300 0.24040 0.01229 O 0
O(7) 0.37830 0.31360 0.16380 0.01115 O 0
O(8) 0.12940 0.34310 0.36260 0.01241 O 0

loop_
_cod_changelog_entry_id
_cod_changelog_entry_author
_cod_changelog_entry_date
_cod_changelog_entry_text
1
;cod-tools version 3.8.0
Id: cif_guess_AMCSD_atom_types 9581 2023-05-17 12:35:41Z saulius
;
2023-05-23T09:21:26+03:00
;Derived atom types and hydrogen counts
from atom names that follow the AMCSD naming convention
(Wat == water, O-H == hydroxyl).
;

loop_
_cod_related_entry_id
_cod_related_entry_database
_cod_related_entry_code
1 AMCSD 0019158
